data_7023213
loop_
_publ_author_name
'Yang, Ting-Hai'
'Silva, Ana Rosa'
'Shi, Fa-Nian'

_publ_section_title
;
 Six new 3d-4f heterometallic coordination polymers constructed from
 pyrazole-bridged Cu(II)Ln(III) dinuclear units.
;
_journal_issue 38
_journal_name_full 'Dalton transactions (Cambridge, England : 2003)'
_journal_page_first 13997
_journal_page_last 14005
_journal_paper_doi 10.1039/c3dt51015h
_journal_volume 42
_journal_year 2013
_chemical_formula_moiety 'C30 H22 Cu3 Gd4 N12 O32'
_chemical_formula_sum 'C30 H22 Cu3 Gd4 N12 O32'
_chemical_formula_weight 1882.22
_chemical_name_systematic
; 
 ? 
;
_space_group_IT_number 2
_symmetry_cell_setting triclinic
_symmetry_space_group_name_Hall '-P 1'
_symmetry_space_group_name_H-M 'P -1'
_atom_sites_solution_hydrogens geom
_atom_sites_solution_primary direct
_atom_sites_solution_secondary difmap
_audit_creation_method SHELXL-97
_cell_angle_alpha 66.2160(10)
_cell_angle_beta 84.592(2)
_cell_angle_gamma 81.0060(10)
_cell_formula_units_Z 2
_cell_length_a 6.99920(10)
_cell_length_b 17.1837(3)
_cell_length_c 19.8953(3)
_cell_measurement_reflns_used 9586
_cell_measurement_temperature 150(2)
_cell_measurement_theta_max 30.02
_cell_measurement_theta_min 2.61
_cell_volume 2161.42(6)
_computing_cell_refinement 'Bruker SMART'
_computing_data_collection 'Bruker SMART'
_computing_data_reduction 'Bruker SAINT'
_computing_molecular_graphics 'Bruker SHELXTL'
_computing_publication_material 'Bruker SHELXTL'
_computing_structure_refinement 'SHELXL-97 (Sheldrick, 1997)'
_computing_structure_solution 'SHELXS-97 (Sheldrick, 1990)'
_diffrn_ambient_temperature 150(2)
_diffrn_measured_fraction_theta_full 0.981
_diffrn_measured_fraction_theta_max 0.981
_diffrn_measurement_device_type 'CCD area detector'
_diffrn_measurement_method 'phi and omega scans'
_diffrn_radiation_monochromator graphite
_diffrn_radiation_source 'fine-focus sealed tube'
_diffrn_radiation_type MoK\a
_diffrn_radiation_wavelength 0.71073
_diffrn_reflns_av_R_equivalents 0.0475
_diffrn_reflns_av_unetI/netI 0.0517
_diffrn_reflns_limit_h_max 9
_diffrn_reflns_limit_h_min -9
_diffrn_reflns_limit_k_max 22
_diffrn_reflns_limit_k_min -22
_diffrn_reflns_limit_l_max 26
_diffrn_reflns_limit_l_min -26
_diffrn_reflns_number 39950
_diffrn_reflns_theta_full 27.88
_diffrn_reflns_theta_max 27.88
_diffrn_reflns_theta_min 3.63
_exptl_absorpt_coefficient_mu 7.622
_exptl_absorpt_correction_T_max 0.8036
_exptl_absorpt_correction_T_min 0.6577
_exptl_absorpt_correction_type multi-scan
_exptl_absorpt_process_details Sadabs
_exptl_crystal_colour blue
_exptl_crystal_density_diffrn 2.892
_exptl_crystal_density_method 'not measured'
_exptl_crystal_description block
_exptl_crystal_F_000 1770
_exptl_crystal_size_max 0.06
_exptl_crystal_size_mid 0.04
_exptl_crystal_size_min 0.03
_refine_diff_density_max 1.436
_refine_diff_density_min -1.068
_refine_diff_density_rms 0.211
_refine_ls_extinction_method none
_refine_ls_goodness_of_fit_ref 1.000
_refine_ls_hydrogen_treatment constr
_refine_ls_matrix_type full
_refine_ls_number_parameters 730
_refine_ls_number_reflns 10103
_refine_ls_number_restraints 0
_refine_ls_restrained_S_all 1.000
_refine_ls_R_factor_all 0.0497
_refine_ls_R_factor_gt 0.0305
_refine_ls_shift/su_max 0.001
_refine_ls_shift/su_mean 0.000
_refine_ls_structure_factor_coef Fsqd
_refine_ls_weighting_details 'calc w=1/[\s^2^(Fo^2^)+(0.0308P)^2^+0.0000P] where P=(Fo^2^+2Fc^2^)/3'
_refine_ls_weighting_scheme calc
_refine_ls_wR_factor_gt 0.0597
_refine_ls_wR_factor_ref 0.0661
_reflns_number_gt 7869
_reflns_number_total 10103
_reflns_threshold_expression >2sigma(I)
_cod_data_source_file c3dt51015h.txt
_cod_data_source_block 6
_cod_depositor_comments
;
The following automatic conversions were performed:

'_symmetry_cell_setting' value 'Triclinic' changed to 'triclinic'
according to /home/saulius/struct/CIF-dictionaries/cif_core.dic
dictionary named 'cif_core.dic' version 2.4.2 from
2011-04-26.

'_exptl_absorpt_correction_type' value 'MULTI-SCAN'
changed to 'multi-scan' according to
/home/saulius/struct/CIF-dictionaries/cif_core.dic dictionary named
'cif_core.dic' version 2.4.2 from 2011-04-26.

Automatic conversion script
Id: cif_fix_values 1891 2012-01-12 08:04:46Z andrius 
;
_cod_original_sg_symbol_Hall -P1
_cod_original_sg_symbol_H-M P-1
_cod_database_code 7023213

loop_
_symmetry_equiv_pos_as_xyz
'x, y, z'
'-x, -y, -z'

loop_
_atom_site_label
_atom_site_type_symbol
_atom_site_fract_x
_atom_site_fract_y
_atom_site_fract_z
_atom_site_U_iso_or_equiv
_atom_site_adp_type
_atom_site_occupancy
_atom_site_symmetry_multiplicity
_atom_site_calc_flag
_atom_site_refinement_flags
Gd1 Gd 0.75929(4) 0.102860(16) 0.298913(13) 0.00844(6) Uani 1 1 d .
Gd2 Gd 0.18807(4) 0.446092(15) 0.111263(13) 0.00751(6) Uani 1 1 d .
Gd3 Gd 0.41623(4) 0.213866(16) 0.091409(13) 0.00835(6) Uani 1 1 d .
Gd4 Gd 0.40548(4) 0.271014(16) -0.397399(13) 0.01049(6) Uani 1 1 d .
Cu1 Cu 0.75210(10) 0.15590(4) 0.50813(3) 0.01163(14) Uani 1 1 d .
Cu2 Cu 0.15745(9) 0.54556(4) 0.29178(3) 0.01098(14) Uani 1 1 d .
Cu3 Cu 0.55263(9) 0.12591(4) -0.09524(3) 0.01156(14) Uani 1 1 d .
C1 C 0.8452(7) -0.0032(3) 0.6181(3) 0.0088(10) Uani 1 1 d .
C2 C 0.7915(7) -0.0198(3) 0.5553(3) 0.0110(11) Uani 1 1 d .
C3 C 0.7642(7) -0.0890(3) 0.5407(3) 0.0120(11) Uani 1 1 d .
H3 H 0.7765 -0.1478 0.5733 0.014 Uiso 1 1 calc R
C4 C 0.7141(7) -0.0529(3) 0.4670(3) 0.0114(11) Uani 1 1 d .
C5 C 0.6499(8) -0.0865(3) 0.4170(3) 0.0109(11) Uani 1 1 d .
C6 C 0.7630(8) 0.3306(3) 0.4614(3) 0.0116(11) Uani 1 1 d .
C7 C 0.7942(7) 0.3102(3) 0.3956(3) 0.0103(11) Uani 1 1 d .
C8 C 0.8344(8) 0.3554(3) 0.3212(3) 0.0151(12) Uani 1 1 d .
H8 H 0.8518 0.4141 0.2962 0.018 Uiso 1 1 calc R
C9 C 0.8427(8) 0.2935(3) 0.2922(3) 0.0102(11) Uani 1 1 d .
C10 C 0.8919(7) 0.2963(3) 0.2176(3) 0.0112(11) Uani 1 1 d .
C11 C 0.2923(8) 0.4087(3) 0.4170(3) 0.0124(11) Uani 1 1 d .
C12 C 0.2975(7) 0.3747(3) 0.3593(3) 0.0104(11) Uani 1 1 d .
C13 C 0.3580(7) 0.2958(3) 0.3563(3) 0.0108(11) Uani 1 1 d .
H13 H 0.4068 0.2437 0.3947 0.013 Uiso 1 1 calc R
C14 C 0.3303(7) 0.3109(3) 0.2831(3) 0.0078(10) Uani 1 1 d .
C15 C 0.3752(7) 0.2528(3) 0.2449(3) 0.0119(11) Uani 1 1 d .
C16 C 0.1010(8) 0.7231(3) 0.2223(3) 0.0131(11) Uani 1 1 d .
C17 C 0.1392(7) 0.6906(3) 0.1628(3) 0.0106(11) Uani 1 1 d .
C18 C 0.1672(7) 0.7248(3) 0.0875(3) 0.0123(11) Uani 1 1 d .
H18 H 0.1610 0.7836 0.0553 0.015 Uiso 1 1 calc R
C19 C 0.2066(7) 0.6539(3) 0.0697(3) 0.0108(11) Uani 1 1 d .
C20 C 0.2735(7) 0.6431(3) 0.0015(3) 0.0094(10) Uani 1 1 d .
C21 C 0.7667(7) 0.0595(3) 0.1747(3) 0.0101(11) Uani 1 1 d .
C22 C 0.7398(7) 0.0400(3) 0.1110(3) 0.0109(11) Uani 1 1 d .
C23 C 0.8188(8) -0.0271(3) 0.0908(3) 0.0128(11) Uani 1 1 d .
H23 H 0.8998 -0.0780 0.1181 0.015 Uiso 1 1 calc R
C24 C 0.7495(7) -0.0010(3) 0.0205(3) 0.0103(11) Uani 1 1 d .
C25 C 0.7752(8) -0.0336(3) -0.0388(3) 0.0123(11) Uani 1 1 d .
C26 C 0.2142(7) 0.4010(3) -0.0375(3) 0.0086(10) Uani 1 1 d .
C27 C 0.2857(7) 0.3483(3) -0.0795(3) 0.0094(11) Uani 1 1 d .
C28 C 0.2812(7) 0.3675(3) -0.1549(3) 0.0101(11) Uani 1 1 d .
H28 H 0.2330 0.4200 -0.1929 0.012 Uiso 1 1 calc R
C29 C 0.3639(7) 0.2918(3) -0.1608(3) 0.0095(11) Uani 1 1 d .
C30 C 0.4102(7) 0.2596(3) -0.2203(3) 0.0122(11) Uani 1 1 d .
N1 N 0.7611(6) 0.0524(3) 0.4933(2) 0.0098(9) Uani 1 1 d .
N2 N 0.7175(6) 0.0331(3) 0.4390(2) 0.0107(9) Uani 1 1 d .
N3 N 0.7778(6) 0.2288(3) 0.4075(2) 0.0119(9) Uani 1 1 d .
N4 N 0.8088(6) 0.2167(3) 0.3447(2) 0.0110(9) Uani 1 1 d .
N5 N 0.2384(6) 0.4327(3) 0.2925(2) 0.0106(9) Uani 1 1 d .
N6 N 0.2583(6) 0.3943(3) 0.2454(2) 0.0092(9) Uani 1 1 d .
N7 N 0.1585(6) 0.6042(3) 0.1877(2) 0.0101(9) Uani 1 1 d .
N8 N 0.1987(6) 0.5800(3) 0.1315(2) 0.0115(9) Uani 1 1 d .
N9 N 0.6274(6) 0.1016(3) 0.0586(2) 0.0098(9) Uani 1 1 d .
N10 N 0.6371(6) 0.0756(3) 0.0032(2) 0.0101(9) Uani 1 1 d .
N11 N 0.3694(6) 0.2655(3) -0.0434(2) 0.0102(9) Uani 1 1 d .
N12 N 0.4126(6) 0.2319(3) -0.0934(2) 0.0105(9) Uani 1 1 d .
O1 O 0.8261(5) 0.0750(2) 0.60874(19) 0.0140(8) Uani 1 1 d .
O2 O 0.9114(5) -0.0645(2) 0.67530(18) 0.0133(8) Uani 1 1 d .
O3 O 0.6387(5) -0.0355(2) 0.35000(18) 0.0138(8) Uani 1 1 d .
O4 O 0.6005(5) -0.1620(2) 0.44253(19) 0.0141(8) Uani 1 1 d .
O5 O 0.7192(5) 0.2647(2) 0.52210(19) 0.0137(8) Uani 1 1 d .
O6 O 0.7788(6) 0.4011(2) 0.4605(2) 0.0225(9) Uani 1 1 d .
O7 O 0.8828(5) 0.2283(2) 0.20821(18) 0.0132(8) Uani 1 1 d .
O8 O 0.9368(5) 0.3651(2) 0.16738(18) 0.0111(8) Uani 1 1 d .
O9 O 0.2374(6) 0.4890(2) 0.39695(19) 0.0156(8) Uani 1 1 d .
O10 O 0.3410(5) 0.3590(2) 0.48011(19) 0.0160(8) Uani 1 1 d .
O11 O 0.3336(5) 0.2815(2) 0.17779(18) 0.0119(8) Uani 1 1 d .
O12 O 0.4524(5) 0.1775(2) 0.28144(18) 0.0112(8) Uani 1 1 d .
O13 O 0.1248(5) 0.6638(2) 0.28796(19) 0.0151(8) Uani 1 1 d .
O14 O 0.0496(6) 0.8002(2) 0.20873(19) 0.0172(9) Uani 1 1 d .
O15 O 0.2742(5) 0.5684(2) 0.00209(18) 0.0124(8) Uani 1 1 d .
O16 O 0.3339(5) 0.7043(2) -0.05188(18) 0.0100(8) Uani 1 1 d .
O17 O 0.6663(5) 0.1286(2) 0.17671(18) 0.0118(8) Uani 1 1 d .
O18 O 0.8798(5) 0.0148(2) 0.22507(19) 0.0144(8) Uani 1 1 d .
O19 O 0.6994(5) 0.0205(2) -0.10068(19) 0.0134(8) Uani 1 1 d .
O20 O 0.8599(6) -0.1053(2) -0.02861(19) 0.0175(9) Uani 1 1 d .
O21 O 0.2691(5) 0.3728(2) 0.02946(18) 0.0113(8) Uani 1 1 d .
O22 O 0.1055(5) 0.4698(2) -0.06678(19) 0.0112(8) Uani 1 1 d .
O23 O 0.4949(5) 0.1819(2) -0.19910(18) 0.0140(8) Uani 1 1 d .
O24 O 0.3693(5) 0.3043(2) -0.28643(18) 0.0139(8) Uani 1 1 d .
O25 O -0.1564(5) 0.5337(2) 0.32472(18) 0.0136(8) Uani 1 1 d .
H25A H -0.1560 0.4963 0.3683 0.016 Uiso 1 1 d R
H25B H -0.2027 0.5844 0.3173 0.016 Uiso 1 1 d R
O26 O 0.5280(5) 0.4419(2) 0.1149(2) 0.0150(8) Uani 1 1 d .
H26A H 0.5574 0.4926 0.0947 0.018 Uiso 1 1 d R
H26C H 0.5856 0.4122 0.0918 0.018 Uiso 1 1 d R
O27 O 0.3074(5) 0.0778(2) 0.18034(19) 0.0167(8) Uani 1 1 d .
H27A H 0.2364 0.0702 0.2148 0.020 Uiso 1 1 d R
H27B H 0.2686 0.0474 0.1566 0.020 Uiso 1 1 d R
O28 O 0.0752(5) 0.2278(2) 0.08178(18) 0.0137(8) Uani 1 1 d .
H28C H 0.0184 0.2250 0.1222 0.016 Uiso 1 1 d R
H28A H 0.0548 0.1863 0.0718 0.016 Uiso 1 1 d R
O29 O 0.6562(6) 0.1781(2) -0.3236(2) 0.0209(9) Uani 1 1 d .
H29A H 0.6406 0.1652 -0.2784 0.025 Uiso 1 1 d R
H29B H 0.7346 0.1415 -0.3340 0.025 Uiso 1 1 d R
O30 O 0.2067(6) 0.1718(2) -0.3110(2) 0.0196(9) Uani 1 1 d .
H30A H 0.2146 0.1202 -0.3056 0.023 Uiso 1 1 d R
H30B H 0.1422 0.1868 -0.2803 0.023 Uiso 1 1 d R
O31 O 0.0844(6) 0.3411(3) -0.4060(2) 0.0225(9) Uani 1 1 d .
H31A H 0.0298 0.3784 -0.4434 0.027 Uiso 1 1 d R
H31B H 0.0093 0.3380 -0.3697 0.027 Uiso 1 1 d R
O32 O 0.5419(6) 0.3985(2) -0.4211(2) 0.0231(10) Uani 1 1 d .
H32A H 0.6095 0.4131 -0.4608 0.028 Uiso 1 1 d R
H32B H 0.5978 0.4241 -0.4014 0.028 Uiso 1 1 d R

loop_
_atom_site_aniso_label
_atom_site_aniso_U_11
_atom_site_aniso_U_22
_atom_site_aniso_U_33
_atom_site_aniso_U_23
_atom_site_aniso_U_13
_atom_site_aniso_U_12
Gd1 0.01072(13) 0.00737(12) 0.00631(12) -0.00198(9) -0.00185(9) 0.00035(10)
Gd2 0.00911(13) 0.00651(12) 0.00576(12) -0.00168(9) -0.00073(9) 0.00043(10)
Gd3 0.01022(13) 0.00752(12) 0.00602(12) -0.00197(9) -0.00089(9) 0.00089(10)
Gd4 0.01563(14) 0.00903(12) 0.00621(12) -0.00287(10) -0.00161(10) 0.00042(11)
Cu1 0.0184(4) 0.0083(3) 0.0072(3) -0.0024(2) -0.0011(3) -0.0008(3)
Cu2 0.0168(3) 0.0084(3) 0.0070(3) -0.0028(2) -0.0024(3) 0.0012(3)
Cu3 0.0158(3) 0.0102(3) 0.0075(3) -0.0033(2) -0.0032(3) 0.0029(3)
C1 0.007(2) 0.011(3) 0.008(2) -0.004(2) 0.0026(19) 0.001(2)
C2 0.009(3) 0.008(2) 0.011(3) 0.002(2) -0.003(2) 0.002(2)
C3 0.012(3) 0.017(3) 0.009(3) -0.006(2) 0.000(2) -0.003(2)
C4 0.011(3) 0.013(3) 0.011(3) -0.003(2) 0.001(2) -0.006(2)
C5 0.016(3) 0.010(3) 0.005(2) -0.0006(19) -0.001(2) -0.002(2)
C6 0.013(3) 0.008(2) 0.012(3) -0.002(2) 0.003(2) -0.002(2)
C7 0.012(3) 0.007(2) 0.011(3) -0.003(2) -0.002(2) 0.002(2)
C8 0.018(3) 0.013(3) 0.015(3) -0.007(2) 0.005(2) -0.008(2)
C9 0.016(3) 0.005(2) 0.005(2) 0.0012(19) 0.002(2) 0.000(2)
C10 0.006(3) 0.010(3) 0.018(3) -0.006(2) -0.002(2) -0.001(2)
C11 0.012(3) 0.013(3) 0.010(3) -0.003(2) -0.003(2) 0.000(2)
C12 0.012(3) 0.009(3) 0.010(3) -0.004(2) 0.001(2) -0.003(2)
C13 0.013(3) 0.011(3) 0.008(2) -0.003(2) 0.002(2) -0.006(2)
C14 0.010(3) 0.007(2) 0.005(2) -0.0007(19) -0.0024(19) -0.001(2)
C15 0.010(3) 0.015(3) 0.010(3) -0.003(2) 0.001(2) -0.005(2)
C16 0.016(3) 0.011(3) 0.014(3) -0.008(2) 0.000(2) 0.001(2)
C17 0.012(3) 0.011(3) 0.010(3) -0.006(2) 0.000(2) -0.001(2)
C18 0.014(3) 0.012(3) 0.010(3) -0.004(2) 0.004(2) -0.001(2)
C19 0.011(3) 0.007(2) 0.012(3) -0.001(2) 0.001(2) -0.002(2)
C20 0.005(2) 0.013(3) 0.009(2) -0.004(2) -0.0013(19) 0.003(2)
C21 0.013(3) 0.009(2) 0.008(2) -0.003(2) 0.003(2) -0.004(2)
C22 0.011(3) 0.014(3) 0.005(2) -0.003(2) -0.003(2) 0.003(2)
C23 0.015(3) 0.009(3) 0.011(3) -0.001(2) 0.001(2) -0.002(2)
C24 0.011(3) 0.007(2) 0.013(3) -0.005(2) -0.003(2) 0.002(2)
C25 0.015(3) 0.009(3) 0.014(3) -0.005(2) 0.001(2) -0.001(2)
C26 0.004(2) 0.010(3) 0.009(2) -0.0017(19) -0.0012(19) 0.001(2)
C27 0.008(3) 0.008(2) 0.010(2) -0.0004(19) -0.004(2) -0.001(2)
C28 0.012(3) 0.009(2) 0.008(2) 0.000(2) -0.004(2) -0.002(2)
C29 0.008(3) 0.010(2) 0.009(2) -0.003(2) 0.001(2) 0.001(2)
C30 0.010(3) 0.015(3) 0.011(3) -0.005(2) -0.003(2) 0.002(2)
N1 0.011(2) 0.013(2) 0.007(2) -0.0045(17) -0.0024(17) -0.0024(19)
N2 0.011(2) 0.014(2) 0.007(2) -0.0036(17) -0.0018(17) -0.0011(19)
N3 0.018(2) 0.009(2) 0.009(2) -0.0040(17) -0.0030(18) -0.0012(19)
N4 0.011(2) 0.012(2) 0.009(2) -0.0045(17) -0.0033(17) 0.0040(19)
N5 0.015(2) 0.009(2) 0.008(2) -0.0039(17) -0.0020(18) 0.0005(19)
N6 0.011(2) 0.009(2) 0.006(2) -0.0009(16) 0.0004(17) -0.0002(18)
N7 0.012(2) 0.009(2) 0.010(2) -0.0051(17) -0.0039(17) 0.0037(18)
N8 0.009(2) 0.014(2) 0.011(2) -0.0046(18) -0.0014(18) -0.0004(19)
N9 0.013(2) 0.007(2) 0.011(2) -0.0058(17) -0.0027(18) 0.0013(18)
N10 0.013(2) 0.009(2) 0.008(2) -0.0027(17) -0.0027(17) 0.0014(19)
N11 0.009(2) 0.009(2) 0.013(2) -0.0064(18) -0.0013(17) 0.0039(18)
N12 0.014(2) 0.009(2) 0.008(2) -0.0043(17) -0.0009(18) 0.0027(19)
O1 0.018(2) 0.0136(19) 0.0113(19) -0.0057(15) -0.0051(15) 0.0000(17)
O2 0.016(2) 0.0132(19) 0.0087(18) -0.0017(15) -0.0050(15) -0.0011(16)
O3 0.021(2) 0.0124(19) 0.0079(18) -0.0033(15) -0.0023(15) -0.0031(17)
O4 0.019(2) 0.0140(19) 0.0093(18) -0.0048(15) 0.0012(15) -0.0031(17)
O5 0.020(2) 0.0109(18) 0.0099(18) -0.0048(15) 0.0017(16) -0.0010(16)
O6 0.041(3) 0.015(2) 0.015(2) -0.0082(16) 0.0081(18) -0.011(2)
O7 0.020(2) 0.0108(18) 0.0088(18) -0.0038(14) 0.0003(15) -0.0025(17)
O8 0.0134(19) 0.0089(18) 0.0074(17) 0.0012(14) -0.0045(14) -0.0013(15)
O9 0.025(2) 0.0099(19) 0.0111(19) -0.0048(15) -0.0079(16) 0.0043(17)
O10 0.020(2) 0.016(2) 0.0098(19) -0.0031(15) -0.0058(16) 0.0033(17)
O11 0.0133(19) 0.0114(18) 0.0099(18) -0.0035(14) -0.0017(15) 0.0005(16)
O12 0.0111(19) 0.0104(18) 0.0097(18) -0.0031(14) 0.0000(14) 0.0030(15)
O13 0.024(2) 0.0083(18) 0.0101(19) -0.0013(14) 0.0006(16) -0.0015(17)
O14 0.025(2) 0.0106(19) 0.014(2) -0.0057(15) 0.0016(17) 0.0027(18)
O15 0.017(2) 0.0101(18) 0.0077(18) -0.0007(14) 0.0007(15) -0.0017(16)
O16 0.0107(18) 0.0083(17) 0.0077(17) 0.0001(14) -0.0024(14) 0.0007(15)
O17 0.016(2) 0.0103(18) 0.0086(18) -0.0034(14) -0.0046(15) 0.0024(16)
O18 0.014(2) 0.016(2) 0.0138(19) -0.0085(16) -0.0046(16) 0.0065(17)
O19 0.015(2) 0.0139(19) 0.0126(19) -0.0085(15) -0.0035(15) 0.0036(16)
O20 0.028(2) 0.0124(19) 0.0119(19) -0.0068(15) -0.0009(17) 0.0043(18)
O21 0.0126(19) 0.0133(19) 0.0068(17) -0.0040(14) -0.0028(14) 0.0027(16)
O22 0.0107(19) 0.0068(17) 0.0142(19) -0.0033(14) -0.0035(15) 0.0033(15)
O23 0.021(2) 0.0136(19) 0.0047(17) -0.0038(14) -0.0049(15) 0.0077(17)
O24 0.017(2) 0.0144(19) 0.0064(18) -0.0016(15) -0.0010(15) 0.0023(17)
O25 0.019(2) 0.0058(17) 0.0109(18) 0.0007(14) -0.0001(15) 0.0021(16)
O26 0.0108(19) 0.0129(19) 0.022(2) -0.0101(16) 0.0044(16) 0.0020(16)
O27 0.022(2) 0.015(2) 0.0124(19) -0.0039(15) 0.0013(16) -0.0052(17)
O28 0.019(2) 0.016(2) 0.0088(18) -0.0071(15) -0.0005(15) -0.0029(17)
O29 0.030(2) 0.020(2) 0.0113(19) -0.0092(16) -0.0027(17) 0.0120(19)
O30 0.027(2) 0.0119(19) 0.020(2) -0.0083(16) 0.0117(18) -0.0052(18)
O31 0.022(2) 0.030(2) 0.012(2) -0.0086(17) -0.0001(17) 0.0082(19)
O32 0.029(2) 0.028(2) 0.019(2) -0.0141(18) 0.0053(18) -0.014(2)

loop_
_atom_type_symbol
_atom_type_description
_atom_type_scat_dispersion_real
_atom_type_scat_dispersion_imag
_atom_type_scat_source
C C 0.0033 0.0016 'International Tables Vol C Tables 4.2.6.8 and 6.1.1.4'
H H 0.0000 0.0000 'International Tables Vol C Tables 4.2.6.8 and 6.1.1.4'
N N 0.0061 0.0033 'International Tables Vol C Tables 4.2.6.8 and 6.1.1.4'
O O 0.0106 0.0060 'International Tables Vol C Tables 4.2.6.8 and 6.1.1.4'
Cu Cu 0.3201 1.2651 'International Tables Vol C Tables 4.2.6.8 and 6.1.1.4'
Gd Gd -0.1653 3.9035 'International Tables Vol C Tables 4.2.6.8 and 6.1.1.4'

loop_
_geom_angle_atom_site_label_1
_geom_angle_atom_site_label_2
_geom_angle_atom_site_label_3
_geom_angle
_geom_angle_site_symmetry_1
_geom_angle_site_symmetry_3
O12 Gd1 O2 161.49(12) . 2_756
O12 Gd1 O7 89.12(12) . .
O2 Gd1 O7 80.72(12) 2_756 .
O12 Gd1 O17 71.98(12) . .
O2 Gd1 O17 117.67(12) 2_756 .
O7 Gd1 O17 68.96(12) . .
O12 Gd1 O3 92.86(12) . .
O2 Gd1 O3 102.25(12) 2_756 .
O7 Gd1 O3 158.60(12) . .
O17 Gd1 O3 91.41(11) . .
O12 Gd1 O18 119.41(12) . .
O2 Gd1 O18 76.71(12) 2_756 .
O7 Gd1 O18 92.26(12) . .
O17 Gd1 O18 52.78(12) . .
O3 Gd1 O18 68.26(12) . .
O12 Gd1 N4 81.55(13) . .
O2 Gd1 N4 80.12(13) 2_756 .
O7 Gd1 N4 64.53(12) . .
O17 Gd1 N4 126.15(12) . .
O3 Gd1 N4 136.83(12) . .
O18 Gd1 N4 149.56(13) . .
O12 Gd1 N2 94.66(13) . .
O2 Gd1 N2 82.85(12) 2_756 .
O7 Gd1 N2 137.63(12) . .
O17 Gd1 N2 151.40(12) . .
O3 Gd1 N2 63.45(12) . .
O18 Gd1 N2 121.33(13) . .
N4 Gd1 N2 74.33(13) . .
O12 Gd1 C21 95.44(14) . .
O2 Gd1 C21 98.31(14) 2_756 .
O7 Gd1 C21 81.62(13) . .
O17 Gd1 C21 26.92(13) . .
O3 Gd1 C21 76.97(12) . .
O18 Gd1 C21 25.98(13) . .
N4 Gd1 C21 146.00(13) . .
N2 Gd1 C21 139.53(14) . .
O8 Gd2 O22 71.34(12) 1_455 2_565
O8 Gd2 O26 141.61(12) 1_455 .
O22 Gd2 O26 146.60(12) 2_565 .
O8 Gd2 O21 91.67(12) 1_455 .
O22 Gd2 O21 102.72(12) 2_565 .
O26 Gd2 O21 85.00(12) . .
O8 Gd2 O15 142.84(12) 1_455 .
O22 Gd2 O15 74.42(12) 2_565 .
O26 Gd2 O15 74.59(12) . .
O21 Gd2 O15 82.07(12) . .
O8 Gd2 N8 118.50(13) 1_455 .
O22 Gd2 N8 75.95(13) 2_565 .
O26 Gd2 N8 79.95(13) . .
O21 Gd2 N8 146.38(12) . .
O15 Gd2 N8 65.03(13) . .
O8 Gd2 N6 78.18(12) 1_455 .
O22 Gd2 N6 119.97(13) 2_565 .
O26 Gd2 N6 74.62(13) . .
O21 Gd2 N6 129.01(13) . .
O15 Gd2 N6 133.01(12) . .
N8 Gd2 N6 75.31(13) . .
O8 Gd2 O11 70.73(11) 1_455 .
O22 Gd2 O11 139.82(11) 2_565 .
O26 Gd2 O11 73.10(11) . .
O21 Gd2 O11 65.84(11) . .
O15 Gd2 O11 135.77(12) . .
N8 Gd2 O11 135.31(12) . .
N6 Gd2 O11 63.63(12) . .
O16 Gd3 O28 139.99(12) 2_665 .
O16 Gd3 O17 77.23(11) 2_665 .
O28 Gd3 O17 139.57(12) . .
O16 Gd3 O11 85.94(12) 2_665 .
O28 Gd3 O11 84.26(12) . .
O17 Gd3 O11 83.89(12) . .
O16 Gd3 O27 146.13(12) 2_665 .
O28 Gd3 O27 72.94(12) . .
O17 Gd3 O27 68.93(12) . .
O11 Gd3 O27 91.65(12) . .
O16 Gd3 N11 82.64(12) 2_665 .
O28 Gd3 N11 75.92(13) . .
O17 Gd3 N11 136.91(13) . .
O11 Gd3 N11 132.41(12) . .
O27 Gd3 N11 121.73(13) . .
O16 Gd3 N9 87.95(13) 2_665 .
O28 Gd3 N9 118.93(13) . .
O17 Gd3 N9 64.23(13) . .
O11 Gd3 N9 148.09(12) . .
O27 Gd3 N9 76.47(13) . .
N11 Gd3 N9 77.47(13) . .
O16 Gd3 O21 71.97(11) 2_665 .
O28 Gd3 O21 68.47(11) . .
O17 Gd3 O21 138.54(11) . .
O11 Gd3 O21 67.11(11) . .
O27 Gd3 O21 137.21(12) . .
N11 Gd3 O21 65.41(12) . .
N9 Gd3 O21 139.35(12) . .
O10 Gd4 O29 141.01(13) 1_554 .
O10 Gd4 O31 70.17(13) 1_554 .
O29 Gd4 O31 148.78(13) . .
O10 Gd4 O32 74.73(13) 1_554 .
O29 Gd4 O32 95.10(14) . .
O31 Gd4 O32 93.18(14) . .
O10 Gd4 O4 81.38(12) 1_554 2_655
O29 Gd4 O4 85.79(13) . 2_655
O31 Gd4 O4 105.14(13) . 2_655
O32 Gd4 O4 142.79(13) . 2_655
O10 Gd4 O30 127.22(13) 1_554 .
O29 Gd4 O30 83.27(13) . .
O31 Gd4 O30 72.23(13) . .
O32 Gd4 O30 142.93(13) . .
O4 Gd4 O30 74.20(12) 2_655 .
O10 Gd4 O24 130.46(12) 1_554 .
O29 Gd4 O24 76.56(12) . .
O31 Gd4 O24 78.17(12) . .
O32 Gd4 O24 69.96(12) . .
O4 Gd4 O24 144.82(11) 2_655 .
O30 Gd4 O24 73.69(12) . .
O10 Gd4 O5 71.14(12) 1_554 1_554
O29 Gd4 O5 69.88(12) . 1_554
O31 Gd4 O5 141.21(12) . 1_554
O32 Gd4 O5 73.99(12) . 1_554
O4 Gd4 O5 71.47(11) 2_655 1_554
O30 Gd4 O5 137.40(12) . 1_554
O24 Gd4 O5 127.43(11) . 1_554
N3 Cu1 N1 96.23(18) . .
N3 Cu1 O5 83.41(16) . .
N1 Cu1 O5 175.18(17) . .
N3 Cu1 O1 159.68(18) . .
N1 Cu1 O1 82.65(16) . .
O5 Cu1 O1 99.37(15) . .
N7 Cu2 N5 95.91(18) . .
N7 Cu2 O13 82.59(16) . .
N5 Cu2 O13 169.60(17) . .
N7 Cu2 O9 163.37(17) . .
N5 Cu2 O9 83.37(16) . .
O13 Cu2 O9 95.11(14) . .
N7 Cu2 O25 104.33(16) . .
N5 Cu2 O25 98.92(16) . .
O13 Cu2 O25 91.41(14) . .
O9 Cu2 O25 92.17(14) . .
N10 Cu3 N12 98.29(18) . .
N10 Cu3 O23 173.51(17) . .
N12 Cu3 O23 82.48(16) . .
N10 Cu3 O19 83.22(16) . .
N12 Cu3 O19 177.90(17) . .
O23 Cu3 O19 95.86(15) . .
O2 C1 O1 124.0(5) . .
O2 C1 C2 120.5(5) . .
O1 C1 C2 115.5(4) . .
N1 C2 C3 108.8(4) . .
N1 C2 C1 113.1(4) . .
C3 C2 C1 138.1(5) . .
C2 C3 C4 104.0(4) . .
C2 C3 H3 128.0 . .
C4 C3 H3 128.0 . .
N2 C4 C3 110.1(5) . .
N2 C4 C5 115.5(4) . .
C3 C4 C5 134.3(5) . .
O3 C5 O4 123.8(5) . .
O3 C5 C4 116.3(4) . .
O4 C5 C4 119.9(4) . .
O6 C6 O5 123.2(5) . .
O6 C6 C7 123.3(4) . .
O5 C6 C7 113.5(4) . .
N3 C7 C8 109.1(5) . .
N3 C7 C6 115.1(4) . .
C8 C7 C6 135.9(5) . .
C9 C8 C7 103.1(4) . .
C9 C8 H8 128.5 . .
C7 C8 H8 128.5 . .
N4 C9 C8 111.6(4) . .
N4 C9 C10 116.5(4) . .
C8 C9 C10 131.8(4) . .
O8 C10 O7 124.3(5) . .
O8 C10 C9 119.2(4) . .
O7 C10 C9 116.5(4) . .
O10 C11 O9 124.8(5) . .
O10 C11 C12 119.3(5) . .
O9 C11 C12 115.9(4) . .
N5 C12 C13 110.1(5) . .
N5 C12 C11 115.4(5) . .
C13 C12 C11 134.4(5) . .
C12 C13 C14 103.3(4) . .
C12 C13 H13 128.4 . .
C14 C13 H13 128.4 . .
N6 C14 C13 110.4(4) . .
N6 C14 C15 119.9(4) . .
C13 C14 C15 129.6(5) . .
O12 C15 O11 124.7(5) . .
O12 C15 C14 117.4(4) . .
O11 C15 C14 118.0(5) . .
O14 C16 O13 124.4(5) . .
O14 C16 C17 121.7(5) . .
O13 C16 C17 113.9(5) . .
N7 C17 C18 109.3(5) . .
N7 C17 C16 113.5(4) . .
C18 C17 C16 137.2(5) . .
C17 C18 C19 104.2(5) . .
C17 C18 H18 127.9 . .
C19 C18 H18 127.9 . .
N8 C19 C18 110.4(5) . .
N8 C19 C20 116.2(5) . .
C18 C19 C20 133.0(4) . .
O16 C20 O15 123.8(5) . .
O16 C20 C19 119.8(5) . .
O15 C20 C19 116.3(4) . .
O18 C21 O17 119.3(5) . .
O18 C21 C22 124.4(5) . .
O17 C21 C22 116.3(4) . .
O18 C21 Gd1 61.8(3) . .
O17 C21 Gd1 57.9(2) . .
C22 C21 Gd1 171.7(4) . .
N9 C22 C23 112.3(4) . .
N9 C22 C21 114.9(5) . .
C23 C22 C21 132.5(5) . .
C22 C23 C24 102.7(4) . .
C22 C23 H23 128.6 . .
C24 C23 H23 128.6 . .
N10 C24 C23 108.9(5) . .
N10 C24 C25 114.6(4) . .
C23 C24 C25 136.5(5) . .
O20 C25 O19 124.7(5) . .
O20 C25 C24 121.5(5) . .
O19 C25 C24 113.8(4) . .
O22 C26 O21 123.0(5) . .
O22 C26 C27 120.0(4) . .
O21 C26 C27 117.0(4) . .
N11 C27 C28 110.0(5) . .
N11 C27 C26 119.5(4) . .
C28 C27 C26 130.4(5) . .
C29 C28 C27 103.5(4) . .
C29 C28 H28 128.2 . .
C27 C28 H28 128.2 . .
N12 C29 C28 109.7(4) . .
N12 C29 C30 113.2(4) . .
C28 C29 C30 137.1(5) . .
O24 C30 O23 122.2(5) . .
O24 C30 C29 123.1(5) . .
O23 C30 C29 114.8(4) . .
N2 N1 C2 110.2(4) . .
N2 N1 Cu1 135.0(3) . .
C2 N1 Cu1 113.9(3) . .
N1 N2 C4 106.9(4) . .
N1 N2 Gd1 134.0(3) . .
C4 N2 Gd1 114.7(3) . .
N4 N3 C7 110.5(4) . .
N4 N3 Cu1 134.9(3) . .
C7 N3 Cu1 113.9(3) . .
N3 N4 C9 105.8(4) . .
N3 N4 Gd1 137.0(3) . .
C9 N4 Gd1 115.9(3) . .
N6 N5 C12 109.0(4) . .
N6 N5 Cu2 138.4(3) . .
C12 N5 Cu2 112.5(3) . .
N5 N6 C14 107.2(4) . .
N5 N6 Gd2 133.1(3) . .
C14 N6 Gd2 119.6(3) . .
N8 N7 C17 109.9(4) . .
N8 N7 Cu2 134.5(3) . .
C17 N7 Cu2 114.9(3) . .
N7 N8 C19 106.2(4) . .
N7 N8 Gd2 135.7(3) . .
C19 N8 Gd2 116.4(3) . .
N10 N9 C22 105.5(4) . .
N10 N9 Gd3 135.1(3) . .
C22 N9 Gd3 118.3(3) . .
N9 N10 C24 110.6(4) . .
N9 N10 Cu3 135.0(3) . .
C24 N10 Cu3 114.1(3) . .
N12 N11 C27 107.0(4) . .
N12 N11 Gd3 135.0(3) . .
C27 N11 Gd3 117.9(3) . .
N11 N12 C29 109.7(4) . .
N11 N12 Cu3 136.0(3) . .
C29 N12 Cu3 113.7(3) . .
C1 O1 Cu1 113.9(3) . .
C1 O2 Gd1 124.2(3) . 2_756
C5 O3 Gd1 123.9(3) . .
C5 O4 Gd4 136.4(3) . 2_655
C6 O5 Cu1 112.6(3) . .
C6 O5 Gd4 123.0(3) . 1_556
Cu1 O5 Gd4 108.54(15) . 1_556
C10 O7 Gd1 124.6(3) . .
C10 O8 Gd2 145.2(3) . 1_655
C11 O9 Cu2 112.6(3) . .
C11 O10 Gd4 174.6(4) . 1_556
C15 O11 Gd3 128.5(3) . .
C15 O11 Gd2 118.7(3) . .
Gd3 O11 Gd2 111.90(13) . .
C15 O12 Gd1 137.4(3) . .
C16 O13 Cu2 114.0(3) . .
C20 O15 Gd2 123.2(3) . .
C20 O16 Gd3 142.9(3) . 2_665
C21 O17 Gd3 123.6(3) . .
C21 O17 Gd1 95.2(3) . .
Gd3 O17 Gd1 138.83(16) . .
C21 O18 Gd1 92.2(3) . .
C25 O19 Cu3 114.0(3) . .
C26 O21 Gd2 125.3(3) . .
C26 O21 Gd3 118.3(3) . .
Gd2 O21 Gd3 115.14(13) . .
C26 O22 Gd2 154.9(3) . 2_565
C30 O23 Cu3 115.4(3) . .
C30 O24 Gd4 132.2(3) . .
Cu2 O25 H25A 105.0 . .
Cu2 O25 H25B 102.3 . .
H25A O25 H25B 118.6 . .
Gd2 O26 H26A 109.3 . .
Gd2 O26 H26C 109.3 . .
H26A O26 H26C 109.5 . .
Gd3 O27 H27A 128.9 . .
Gd3 O27 H27B 111.1 . .
H27A O27 H27B 105.3 . .
Gd3 O28 H28C 110.1 . .
Gd3 O28 H28A 105.9 . .
H28C O28 H28A 110.6 . .
Gd4 O29 H29A 116.5 . .
Gd4 O29 H29B 125.8 . .
H29A O29 H29B 112.8 . .
Gd4 O30 H30A 123.2 . .
Gd4 O30 H30B 117.4 . .
H30A O30 H30B 118.5 . .
Gd4 O31 H31A 127.9 . .
Gd4 O31 H31B 124.4 . .
H31A O31 H31B 107.1 . .
Gd4 O32 H32A 111.4 . .
Gd4 O32 H32B 143.8 . .
H32A O32 H32B 96.3 . .

loop_
_geom_bond_atom_site_label_1
_geom_bond_atom_site_label_2
_geom_bond_distance
_geom_bond_site_symmetry_2
Gd1 O12 2.302(3) .
Gd1 O2 2.342(4) 2_756
Gd1 O7 2.408(3) .
Gd1 O17 2.423(3) .
Gd1 O3 2.433(3) .
Gd1 O18 2.513(4) .
Gd1 N4 2.546(4) .
Gd1 N2 2.560(4) .
Gd1 C21 2.849(5) .
Gd2 O8 2.327(3) 1_455
Gd2 O22 2.340(3) 2_565
Gd2 O26 2.376(3) .
Gd2 O21 2.411(3) .
Gd2 O15 2.443(3) .
Gd2 N8 2.503(4) .
Gd2 N6 2.520(4) .
Gd2 O11 2.669(3) .
Gd3 O16 2.296(3) 2_665
Gd3 O28 2.379(4) .
Gd3 O17 2.417(3) .
Gd3 O11 2.419(4) .
Gd3 O27 2.479(3) .
Gd3 N11 2.498(4) .
Gd3 N9 2.506(4) .
Gd3 O21 2.585(3) .
Gd4 O10 2.335(3) 1_554
Gd4 O29 2.345(4) .
Gd4 O31 2.364(4) .
Gd4 O32 2.381(4) .
Gd4 O4 2.389(4) 2_655
Gd4 O30 2.392(3) .
Gd4 O24 2.477(4) .
Gd4 O5 2.608(4) 1_554
Cu1 N3 1.895(4) .
Cu1 N1 1.908(4) .
Cu1 O5 1.974(4) .
Cu1 O1 1.983(3) .
Cu2 N7 1.902(4) .
Cu2 N5 1.928(4) .
Cu2 O13 1.980(4) .
Cu2 O9 2.011(3) .
Cu2 O25 2.249(4) .
Cu3 N10 1.904(4) .
Cu3 N12 1.941(4) .
Cu3 O23 1.947(3) .
Cu3 O19 1.976(4) .
C1 O2 1.265(6) .
C1 O1 1.267(6) .
C1 C2 1.481(7) .
C2 N1 1.356(6) .
C2 C3 1.376(7) .
C3 C4 1.397(7) .
C3 H3 0.9500 .
C4 N2 1.356(6) .
C4 C5 1.468(7) .
C5 O3 1.268(6) .
C5 O4 1.278(6) .
C6 O6 1.226(6) .
C6 O5 1.331(6) .
C6 C7 1.475(7) .
C7 N3 1.344(6) .
C7 C8 1.392(7) .
C8 C9 1.390(7) .
C8 H8 0.9500 .
C9 N4 1.352(6) .
C9 C10 1.475(7) .
C10 O8 1.264(6) .
C10 O7 1.268(6) .
C11 O10 1.244(6) .
C11 O9 1.276(6) .
C11 C12 1.479(7) .
C12 N5 1.355(6) .
C12 C13 1.379(7) .
C13 C14 1.399(7) .
C13 H13 0.9500 .
C14 N6 1.360(6) .
C14 C15 1.463(7) .
C15 O12 1.262(6) .
C15 O11 1.268(6) .
C16 O14 1.241(6) .
C16 O13 1.299(6) .
C16 C17 1.486(7) .
C17 N7 1.352(6) .
C17 C18 1.378(7) .
C18 C19 1.383(7) .
C18 H18 0.9500 .
C19 N8 1.371(6) .
C19 C20 1.467(7) .
C20 O16 1.251(6) .
C20 O15 1.278(6) .
C21 O18 1.249(6) .
C21 O17 1.295(6) .
C21 C22 1.470(7) .
C22 N9 1.352(6) .
C22 C23 1.389(7) .
C23 C24 1.396(7) .
C23 H23 0.9500 .
C24 N10 1.354(6) .
C24 C25 1.482(7) .
C25 O20 1.226(6) .
C25 O19 1.307(6) .
C26 O22 1.250(6) .
C26 O21 1.295(6) .
C26 C27 1.469(7) .
C27 N11 1.370(6) .
C27 C28 1.402(7) .
C28 C29 1.385(7) .
C28 H28 0.9500 .
C29 N12 1.355(6) .
C29 C30 1.487(7) .
C30 O24 1.261(6) .
C30 O23 1.288(6) .
N1 N2 1.324(6) .
N3 N4 1.340(6) .
N5 N6 1.333(6) .
N7 N8 1.335(6) .
N9 N10 1.337(6) .
N11 N12 1.330(6) .
O2 Gd1 2.342(4) 2_756
O4 Gd4 2.389(4) 2_655
O5 Gd4 2.608(4) 1_556
O8 Gd2 2.327(3) 1_655
O10 Gd4 2.335(3) 1_556
O16 Gd3 2.296(3) 2_665
O22 Gd2 2.340(3) 2_565
O25 H25A 0.8451 .
O25 H25B 0.8382 .
O26 H26A 0.8501 .
O26 H26C 0.8500 .
O27 H27A 0.7860 .
O27 H27B 0.9143 .
O28 H28C 0.8500 .
O28 H28A 0.8495 .
O29 H29A 0.8368 .
O29 H29B 0.8459 .
O30 H30A 0.8423 .
O30 H30B 0.8257 .
O31 H31A 0.8387 .
O31 H31B 0.8410 .
O32 H32A 0.8471 .
O32 H32B 0.8496 .

loop_
_geom_hbond_atom_site_label_D
_geom_hbond_atom_site_label_H
_geom_hbond_atom_site_label_A
_geom_hbond_distance_DH
_geom_hbond_distance_HA
_geom_hbond_distance_DA
_geom_hbond_angle_DHA
_geom_hbond_site_symmetry_A
O29 H29A O23 0.84 1.89 2.645(5) 149.1 .
O25 H25A O6 0.85 1.98 2.796(5) 163.4 1_455
O28 H28C O7 0.85 1.89 2.741(5) 175.3 1_455
O26 H26A O22 0.85 2.50 3.063(5) 124.9 2_665
O26 H26C O15 0.85 1.95 2.648(5) 138.1 2_665
O26 H26C O16 0.85 2.41 3.219(5) 159.6 2_665
O27 H27B O19 0.91 1.89 2.751(5) 156.1 2_655
O27 H27B O20 0.91 2.53 3.170(5) 127.6 2_655
O28 H28A O20 0.85 1.91 2.678(5) 149.9 2_655
O29 H29B O1 0.85 1.92 2.707(5) 153.6 1_554
O32 H32A O6 0.85 1.93 2.739(5) 158.8 1_554
O25 H25B O24 0.84 1.97 2.785(5) 163.5 2_565
O30 H30B O14 0.83 1.92 2.724(5) 164.7 2_565
O31 H31B O13 0.84 1.79 2.627(5) 172.1 2_565
O30 H30A O3 0.84 2.09 2.788(5) 140.5 2_655
O30 H30A O18 0.84 2.38 3.093(5) 142.6 2_655
O32 H32B O9 0.85 2.06 2.860(5) 157.1 2_665
O31 H31A O6 0.84 2.59 3.296(6) 142.6 1_454
O27 H27A O2 0.79 2.30 3.065(5) 164.5 2_656

loop_
_geom_torsion_atom_site_label_1
_geom_torsion_atom_site_label_2
_geom_torsion_atom_site_label_3
_geom_torsion_atom_site_label_4
_geom_torsion
_geom_torsion_site_symmetry_1
_geom_torsion_site_symmetry_4
O2 C1 C2 N1 -167.3(5) . .
O1 C1 C2 N1 10.4(6) . .
O2 C1 C2 C3 11.9(9) . .
O1 C1 C2 C3 -170.3(6) . .
N1 C2 C3 C4 -0.6(6) . .
C1 C2 C3 C4 -179.9(6) . .
C2 C3 C4 N2 1.7(6) . .
C2 C3 C4 C5 -174.0(6) . .
N2 C4 C5 O3 12.5(7) . .
C3 C4 C5 O3 -172.1(6) . .
N2 C4 C5 O4 -164.3(5) . .
C3 C4 C5 O4 11.2(9) . .
O6 C6 C7 N3 177.6(5) . .
O5 C6 C7 N3 -1.3(7) . .
O6 C6 C7 C8 -4.0(10) . .
O5 C6 C7 C8 177.1(6) . .
N3 C7 C8 C9 -1.0(6) . .
C6 C7 C8 C9 -179.5(6) . .
C7 C8 C9 N4 0.5(6) . .
C7 C8 C9 C10 -175.5(5) . .
N4 C9 C10 O8 -175.6(5) . .
C8 C9 C10 O8 0.2(9) . .
N4 C9 C10 O7 5.4(7) . .
C8 C9 C10 O7 -178.8(5) . .
O10 C11 C12 N5 178.7(5) . .
O9 C11 C12 N5 -1.6(7) . .
O10 C11 C12 C13 -4.7(9) . .
O9 C11 C12 C13 175.0(5) . .
N5 C12 C13 C14 -0.2(6) . .
C11 C12 C13 C14 -176.9(6) . .
C12 C13 C14 N6 0.3(5) . .
C12 C13 C14 C15 177.2(5) . .
N6 C14 C15 O12 175.9(4) . .
C13 C14 C15 O12 -0.8(8) . .
N6 C14 C15 O11 -4.3(7) . .
C13 C14 C15 O11 179.0(5) . .
O14 C16 C17 N7 -168.4(5) . .
O13 C16 C17 N7 11.0(7) . .
O14 C16 C17 C18 14.3(10) . .
O13 C16 C17 C18 -166.3(6) . .
N7 C17 C18 C19 -0.8(6) . .
C16 C17 C18 C19 176.6(6) . .
C17 C18 C19 N8 1.2(6) . .
C17 C18 C19 C20 -171.0(5) . .
N8 C19 C20 O16 -160.9(4) . .
C18 C19 C20 O16 10.9(9) . .
N8 C19 C20 O15 15.9(7) . .
C18 C19 C20 O15 -172.3(5) . .
O12 Gd1 C21 O18 -158.5(3) . .
O2 Gd1 C21 O18 33.9(3) 2_756 .
O7 Gd1 C21 O18 113.2(3) . .
O17 Gd1 C21 O18 172.4(5) . .
O3 Gd1 C21 O18 -66.8(3) . .
N4 Gd1 C21 O18 118.5(3) . .
N2 Gd1 C21 O18 -54.8(4) . .
O12 Gd1 C21 O17 29.1(3) . .
O2 Gd1 C21 O17 -138.5(3) 2_756 .
O7 Gd1 C21 O17 -59.2(3) . .
O3 Gd1 C21 O17 120.8(3) . .
O18 Gd1 C21 O17 -172.4(5) . .
N4 Gd1 C21 O17 -53.9(4) . .
N2 Gd1 C21 O17 132.8(3) . .
O18 C21 C22 N9 -172.8(5) . .
O17 C21 C22 N9 6.3(7) . .
O18 C21 C22 C23 1.7(9) . .
O17 C21 C22 C23 -179.2(5) . .
N9 C22 C23 C24 1.3(6) . .
C21 C22 C23 C24 -173.2(5) . .
C22 C23 C24 N10 -0.6(6) . .
C22 C23 C24 C25 176.1(6) . .
N10 C24 C25 O20 -173.9(5) . .
C23 C24 C25 O20 9.6(10) . .
N10 C24 C25 O19 5.8(7) . .
C23 C24 C25 O19 -170.7(5) . .
O22 C26 C27 N11 -166.2(4) . .
O21 C26 C27 N11 13.9(7) . .
O22 C26 C27 C28 12.4(8) . .
O21 C26 C27 C28 -167.5(5) . .
N11 C27 C28 C29 0.8(6) . .
C26 C27 C28 C29 -178.0(5) . .
C27 C28 C29 N12 0.4(6) . .
C27 C28 C29 C30 179.6(6) . .
N12 C29 C30 O24 177.1(5) . .
C28 C29 C30 O24 -2.1(10) . .
N12 C29 C30 O23 -2.4(7) . .
C28 C29 C30 O23 178.3(6) . .
C3 C2 N1 N2 -0.7(6) . .
C1 C2 N1 N2 178.8(4) . .
C3 C2 N1 Cu1 170.4(3) . .
C1 C2 N1 Cu1 -10.1(5) . .
N3 Cu1 N1 N2 -26.4(5) . .
O1 Cu1 N1 N2 174.0(5) . .
N3 Cu1 N1 C2 165.5(4) . .
O1 Cu1 N1 C2 5.9(4) . .
C2 N1 N2 C4 1.8(6) . .
Cu1 N1 N2 C4 -166.7(4) . .
C2 N1 N2 Gd1 -152.5(4) . .
Cu1 N1 N2 Gd1 39.1(7) . .
C3 C4 N2 N1 -2.2(6) . .
C5 C4 N2 N1 174.4(4) . .
C3 C4 N2 Gd1 157.7(3) . .
C5 C4 N2 Gd1 -25.8(6) . .
O12 Gd1 N2 N1 -95.3(5) . .
O2 Gd1 N2 N1 66.3(4) 2_756 .
O7 Gd1 N2 N1 -1.5(6) . .
O17 Gd1 N2 N1 -155.4(4) . .
O3 Gd1 N2 N1 173.8(5) . .
O18 Gd1 N2 N1 135.9(4) . .
N4 Gd1 N2 N1 -15.4(4) . .
C21 Gd1 N2 N1 160.7(4) . .
O12 Gd1 N2 C4 112.0(4) . .
O2 Gd1 N2 C4 -86.5(4) 2_756 .
O7 Gd1 N2 C4 -154.2(3) . .
O17 Gd1 N2 C4 51.9(5) . .
O3 Gd1 N2 C4 21.1(3) . .
O18 Gd1 N2 C4 -16.8(4) . .
N4 Gd1 N2 C4 -168.2(4) . .
C21 Gd1 N2 C4 8.0(5) . .
C8 C7 N3 N4 1.2(6) . .
C6 C7 N3 N4 -179.9(4) . .
C8 C7 N3 Cu1 173.2(4) . .
C6 C7 N3 Cu1 -7.9(6) . .
N1 Cu1 N3 N4 -5.1(5) . .
O5 Cu1 N3 N4 179.7(5) . .
O1 Cu1 N3 N4 80.5(7) . .
N1 Cu1 N3 C7 -174.6(4) . .
O5 Cu1 N3 C7 10.2(4) . .
O1 Cu1 N3 C7 -88.9(6) . .
C7 N3 N4 C9 -0.9(6) . .
Cu1 N3 N4 C9 -170.6(4) . .
C7 N3 N4 Gd1 -166.8(4) . .
Cu1 N3 N4 Gd1 23.5(8) . .
C8 C9 N4 N3 0.2(6) . .
C10 C9 N4 N3 176.8(4) . .
C8 C9 N4 Gd1 169.6(3) . .
C10 C9 N4 Gd1 -13.8(6) . .
O12 Gd1 N4 N3 83.8(5) . .
O2 Gd1 N4 N3 -98.8(5) 2_756 .
O7 Gd1 N4 N3 176.9(5) . .
O17 Gd1 N4 N3 144.1(4) . .
O3 Gd1 N4 N3 -1.3(6) . .
O18 Gd1 N4 N3 -139.5(4) . .
N2 Gd1 N4 N3 -13.5(5) . .
C21 Gd1 N4 N3 171.0(4) . .
O12 Gd1 N4 C9 -81.1(4) . .
O2 Gd1 N4 C9 96.3(4) 2_756 .
O7 Gd1 N4 C9 12.0(3) . .
O17 Gd1 N4 C9 -20.8(4) . .
O3 Gd1 N4 C9 -166.3(3) . .
O18 Gd1 N4 C9 55.6(5) . .
N2 Gd1 N4 C9 -178.4(4) . .
C21 Gd1 N4 C9 6.1(5) . .
C13 C12 N5 N6 0.0(6) . .
C11 C12 N5 N6 177.3(4) . .
C13 C12 N5 Cu2 -178.5(3) . .
C11 C12 N5 Cu2 -1.2(6) . .
N7 Cu2 N5 N6 -12.3(5) . .
O13 Cu2 N5 N6 -93.5(10) . .
O9 Cu2 N5 N6 -175.6(5) . .
O25 Cu2 N5 N6 93.2(5) . .
N7 Cu2 N5 C12 165.6(4) . .
O13 Cu2 N5 C12 84.4(10) . .
O9 Cu2 N5 C12 2.3(3) . .
O25 Cu2 N5 C12 -88.9(4) . .
C12 N5 N6 C14 0.2(5) . .
Cu2 N5 N6 C14 178.2(4) . .
C12 N5 N6 Gd2 179.6(3) . .
Cu2 N5 N6 Gd2 -2.5(8) . .
C13 C14 N6 N5 -0.3(5) . .
C15 C14 N6 N5 -177.6(4) . .
C13 C14 N6 Gd2 -179.8(3) . .
C15 C14 N6 Gd2 2.9(6) . .
O8 Gd2 N6 N5 -106.0(4) 1_455 .
O22 Gd2 N6 N5 -45.9(5) 2_565 .
O26 Gd2 N6 N5 101.4(4) . .
O21 Gd2 N6 N5 171.5(4) . .
O15 Gd2 N6 N5 50.7(5) . .
N8 Gd2 N6 N5 18.0(4) . .
O11 Gd2 N6 N5 179.8(5) . .
O8 Gd2 N6 C14 73.3(4) 1_455 .
O22 Gd2 N6 C14 133.4(3) 2_565 .
O26 Gd2 N6 C14 -79.3(4) . .
O21 Gd2 N6 C14 -9.1(4) . .
O15 Gd2 N6 C14 -130.0(3) . .
N8 Gd2 N6 C14 -162.7(4) . .
O11 Gd2 N6 C14 -0.9(3) . .
C18 C17 N7 N8 0.1(6) . .
C16 C17 N7 N8 -178.0(4) . .
C18 C17 N7 Cu2 172.3(3) . .
C16 C17 N7 Cu2 -5.8(6) . .
N5 Cu2 N7 N8 0.2(5) . .
O13 Cu2 N7 N8 169.9(5) . .
O9 Cu2 N7 N8 86.9(7) . .
O25 Cu2 N7 N8 -100.6(5) . .
N5 Cu2 N7 C17 -169.4(4) . .
O13 Cu2 N7 C17 0.3(4) . .
O9 Cu2 N7 C17 -82.8(7) . .
O25 Cu2 N7 C17 89.8(4) . .
C17 N7 N8 C19 0.6(5) . .
Cu2 N7 N8 C19 -169.4(4) . .
C17 N7 N8 Gd2 -163.2(4) . .
Cu2 N7 N8 Gd2 26.9(7) . .
C18 C19 N8 N7 -1.2(6) . .
C20 C19 N8 N7 172.5(4) . .
C18 C19 N8 Gd2 166.3(3) . .
C20 C19 N8 Gd2 -20.1(5) . .
O8 Gd2 N8 N7 37.3(5) 1_455 .
O22 Gd2 N8 N7 96.5(5) 2_565 .
O26 Gd2 N8 N7 -106.8(5) . .
O21 Gd2 N8 N7 -171.5(4) . .
O15 Gd2 N8 N7 175.7(5) . .
N6 Gd2 N8 N7 -30.2(4) . .
O11 Gd2 N8 N7 -53.6(5) . .
O8 Gd2 N8 C19 -125.3(3) 1_455 .
O22 Gd2 N8 C19 -66.0(3) 2_565 .
O26 Gd2 N8 C19 90.6(4) . .
O21 Gd2 N8 C19 25.9(5) . .
O15 Gd2 N8 C19 13.1(3) . .
N6 Gd2 N8 C19 167.2(4) . .
O11 Gd2 N8 C19 143.9(3) . .
C23 C22 N9 N10 -1.6(6) . .
C21 C22 N9 N10 174.0(4) . .
C23 C22 N9 Gd3 167.9(3) . .
C21 C22 N9 Gd3 -16.5(6) . .
O16 Gd3 N9 N10 -103.2(4) 2_665 .
O28 Gd3 N9 N10 45.6(5) . .
O17 Gd3 N9 N10 180.0(5) . .
O11 Gd3 N9 N10 177.8(4) . .
O27 Gd3 N9 N10 107.1(4) . .
N11 Gd3 N9 N10 -20.3(4) . .
O21 Gd3 N9 N10 -44.4(5) . .
O16 Gd3 N9 C22 91.3(4) 2_665 .
O28 Gd3 N9 C22 -119.9(3) . .
O17 Gd3 N9 C22 14.5(3) . .
O11 Gd3 N9 C22 12.3(5) . .
O27 Gd3 N9 C22 -58.4(4) . .
N11 Gd3 N9 C22 174.2(4) . .
O21 Gd3 N9 C22 150.1(3) . .
C22 N9 N10 C24 1.1(6) . .
Gd3 N9 N10 C24 -165.6(3) . .
C22 N9 N10 Cu3 -171.3(4) . .
Gd3 N9 N10 Cu3 21.9(7) . .
C23 C24 N10 N9 -0.3(6) . .
C25 C24 N10 N9 -177.8(4) . .
C23 C24 N10 Cu3 173.8(3) . .
C25 C24 N10 Cu3 -3.6(6) . .
N12 Cu3 N10 N9 -5.5(5) . .
O19 Cu3 N10 N9 173.0(5) . .
N12 Cu3 N10 C24 -177.8(4) . .
O19 Cu3 N10 C24 0.8(4) . .
C28 C27 N11 N12 -1.6(5) . .
C26 C27 N11 N12 177.3(4) . .
C28 C27 N11 Gd3 176.6(3) . .
C26 C27 N11 Gd3 -4.5(6) . .
O16 Gd3 N11 N12 101.8(5) 2_665 .
O28 Gd3 N11 N12 -112.2(5) . .
O17 Gd3 N11 N12 39.5(5) . .
O11 Gd3 N11 N12 179.4(4) . .
O27 Gd3 N11 N12 -52.9(5) . .
N9 Gd3 N11 N12 12.3(4) . .
O21 Gd3 N11 N12 175.3(5) . .
O16 Gd3 N11 C27 -75.8(4) 2_665 .
O28 Gd3 N11 C27 70.2(3) . .
O17 Gd3 N11 C27 -138.1(3) . .
O11 Gd3 N11 C27 1.8(4) . .
O27 Gd3 N11 C27 129.5(3) . .
N9 Gd3 N11 C27 -165.3(4) . .
O21 Gd3 N11 C27 -2.3(3) . .
C27 N11 N12 C29 1.8(6) . .
Gd3 N11 N12 C29 -176.0(3) . .
C27 N11 N12 Cu3 172.6(4) . .
Gd3 N11 N12 Cu3 -5.1(8) . .
C28 C29 N12 N11 -1.4(6) . .
C30 C29 N12 N11 179.2(4) . .
C28 C29 N12 Cu3 -174.4(3) . .
C30 C29 N12 Cu3 6.1(5) . .
N10 Cu3 N12 N11 -3.0(5) . .
O23 Cu3 N12 N11 -176.4(5) . .
N10 Cu3 N12 C29 167.6(4) . .
O23 Cu3 N12 C29 -5.9(4) . .
O2 C1 O1 Cu1 172.1(4) . .
C2 C1 O1 Cu1 -5.5(5) . .
N3 Cu1 O1 C1 -88.1(6) . .
N1 Cu1 O1 C1 0.0(3) . .
O5 Cu1 O1 C1 175.6(3) . .
O1 C1 O2 Gd1 -78.0(6) . 2_756
C2 C1 O2 Gd1 99.6(5) . 2_756
O4 C5 O3 Gd1 -174.2(4) . .
C4 C5 O3 Gd1 9.1(7) . .
O12 Gd1 O3 C5 -109.9(4) . .
O2 Gd1 O3 C5 59.3(4) 2_756 .
O7 Gd1 O3 C5 155.2(4) . .
O17 Gd1 O3 C5 178.1(4) . .
O18 Gd1 O3 C5 129.5(4) . .
N4 Gd1 O3 C5 -29.2(5) . .
N2 Gd1 O3 C5 -16.1(4) . .
C21 Gd1 O3 C5 155.2(4) . .
O3 C5 O4 Gd4 30.5(8) . 2_655
C4 C5 O4 Gd4 -152.9(4) . 2_655
O6 C6 O5 Cu1 -169.4(4) . .
C7 C6 O5 Cu1 9.5(5) . .
O6 C6 O5 Gd4 57.5(6) . 1_556
C7 C6 O5 Gd4 -123.6(4) . 1_556
N3 Cu1 O5 C6 -11.0(3) . .
O1 Cu1 O5 C6 148.6(3) . .
N3 Cu1 O5 Gd4 128.71(18) . 1_556
O1 Cu1 O5 Gd4 -71.63(16) . 1_556
O8 C10 O7 Gd1 -171.9(4) . .
C9 C10 O7 Gd1 7.0(6) . .
O12 Gd1 O7 C10 70.9(4) . .
O2 Gd1 O7 C10 -93.5(4) 2_756 .
O17 Gd1 O7 C10 141.9(4) . .
O3 Gd1 O7 C10 166.5(4) . .
O18 Gd1 O7 C10 -169.7(4) . .
N4 Gd1 O7 C10 -10.1(4) . .
N2 Gd1 O7 C10 -25.0(5) . .
C21 Gd1 O7 C10 166.5(4) . .
O7 C10 O8 Gd2 -94.3(7) . 1_655
C9 C10 O8 Gd2 86.8(7) . 1_655
O10 C11 O9 Cu2 -176.9(4) . .
C12 C11 O9 Cu2 3.4(6) . .
N7 Cu2 O9 C11 -91.7(7) . .
N5 Cu2 O9 C11 -3.2(4) . .
O13 Cu2 O9 C11 -172.9(4) . .
O25 Cu2 O9 C11 95.5(4) . .
O12 C15 O11 Gd3 -8.2(7) . .
C14 C15 O11 Gd3 172.0(3) . .
O12 C15 O11 Gd2 -176.7(4) . .
C14 C15 O11 Gd2 3.4(6) . .
O16 Gd3 O11 C15 -98.1(4) 2_665 .
O28 Gd3 O11 C15 120.7(4) . .
O17 Gd3 O11 C15 -20.5(4) . .
O27 Gd3 O11 C15 48.1(4) . .
N11 Gd3 O11 C15 -174.3(4) . .
N9 Gd3 O11 C15 -18.6(5) . .
O21 Gd3 O11 C15 -170.2(4) . .
O16 Gd3 O11 Gd2 71.12(14) 2_665 .
O28 Gd3 O11 Gd2 -70.03(14) . .
O17 Gd3 O11 Gd2 148.69(15) . .
O27 Gd3 O11 Gd2 -142.70(14) . .
N11 Gd3 O11 Gd2 -5.1(2) . .
N9 Gd3 O11 Gd2 150.65(19) . .
O21 Gd3 O11 Gd2 -1.00(11) . .
O8 Gd2 O11 C15 -87.5(3) 1_455 .
O22 Gd2 O11 C15 -107.5(4) 2_565 .
O26 Gd2 O11 C15 79.4(3) . .
O21 Gd2 O11 C15 171.5(4) . .
O15 Gd2 O11 C15 124.1(3) . .
N8 Gd2 O11 C15 23.9(4) . .
N6 Gd2 O11 C15 -1.5(3) . .
O8 Gd2 O11 Gd3 102.08(15) 1_455 .
O22 Gd2 O11 Gd3 82.0(2) 2_565 .
O26 Gd2 O11 Gd3 -91.00(15) . .
O21 Gd2 O11 Gd3 1.09(12) . .
O15 Gd2 O11 Gd3 -46.3(2) . .
N8 Gd2 O11 Gd3 -146.50(15) . .
N6 Gd2 O11 Gd3 -171.87(18) . .
O11 C15 O12 Gd1 82.7(7) . .
C14 C15 O12 Gd1 -97.4(5) . .
O2 Gd1 O12 C15 52.1(7) 2_756 .
O7 Gd1 O12 C15 -4.3(5) . .
O17 Gd1 O12 C15 -72.4(5) . .
O3 Gd1 O12 C15 -163.0(5) . .
O18 Gd1 O12 C15 -96.4(5) . .
N4 Gd1 O12 C15 60.1(5) . .
N2 Gd1 O12 C15 133.5(5) . .
C21 Gd1 O12 C15 -85.8(5) . .
O14 C16 O13 Cu2 168.7(4) . .
C17 C16 O13 Cu2 -10.7(6) . .
N7 Cu2 O13 C16 6.1(4) . .
N5 Cu2 O13 C16 88.5(10) . .
O9 Cu2 O13 C16 169.6(4) . .
O25 Cu2 O13 C16 -98.1(4) . .
O16 C20 O15 Gd2 173.2(3) . .
C19 C20 O15 Gd2 -3.4(6) . .
O8 Gd2 O15 C20 100.0(4) 1_455 .
O22 Gd2 O15 C20 76.6(4) 2_565 .
O26 Gd2 O15 C20 -90.8(4) . .
O21 Gd2 O15 C20 -177.8(4) . .
N8 Gd2 O15 C20 -4.9(3) . .
N6 Gd2 O15 C20 -40.1(4) . .
O11 Gd2 O15 C20 -135.2(3) . .
O15 C20 O16 Gd3 -107.3(6) . 2_665
C19 C20 O16 Gd3 69.2(7) . 2_665
O18 C21 O17 Gd3 -173.1(3) . .
C22 C21 O17 Gd3 7.8(6) . .
Gd1 C21 O17 Gd3 -165.4(3) . .
O18 C21 O17 Gd1 -7.7(5) . .
C22 C21 O17 Gd1 173.2(4) . .
O16 Gd3 O17 C21 -105.6(4) 2_665 .
O28 Gd3 O17 C21 93.6(4) . .
O11 Gd3 O17 C21 167.2(4) . .
O27 Gd3 O17 C21 73.1(4) . .
N11 Gd3 O17 C21 -41.3(4) . .
N9 Gd3 O17 C21 -11.6(4) . .
O21 Gd3 O17 C21 -148.2(3) . .
O16 Gd3 O17 Gd1 96.9(2) 2_665 .
O28 Gd3 O17 Gd1 -64.0(3) . .
O11 Gd3 O17 Gd1 9.7(2) . .
O27 Gd3 O17 Gd1 -84.5(2) . .
N11 Gd3 O17 Gd1 161.11(19) . .
N9 Gd3 O17 Gd1 -169.2(3) . .
O21 Gd3 O17 Gd1 54.3(3) . .
O12 Gd1 O17 C21 -149.4(3) . .
O2 Gd1 O17 C21 47.8(3) 2_756 .
O7 Gd1 O17 C21 114.4(3) . .
O3 Gd1 O17 C21 -56.9(3) . .
O18 Gd1 O17 C21 4.2(3) . .
N4 Gd1 O17 C21 146.0(3) . .
N2 Gd1 O17 C21 -84.1(4) . .
O12 Gd1 O17 Gd3 12.0(2) . .
O2 Gd1 O17 Gd3 -150.8(2) 2_756 .
O7 Gd1 O17 Gd3 -84.2(2) . .
O3 Gd1 O17 Gd3 104.5(2) . .
O18 Gd1 O17 Gd3 165.6(3) . .
N4 Gd1 O17 Gd3 -52.6(3) . .
N2 Gd1 O17 Gd3 77.3(4) . .
C21 Gd1 O17 Gd3 161.4(4) . .
O17 C21 O18 Gd1 7.4(5) . .
C22 C21 O18 Gd1 -173.5(4) . .
O12 Gd1 O18 C21 24.7(3) . .
O2 Gd1 O18 C21 -145.5(3) 2_756 .
O7 Gd1 O18 C21 -65.5(3) . .
O17 Gd1 O18 C21 -4.3(3) . .
O3 Gd1 O18 C21 105.3(3) . .
N4 Gd1 O18 C21 -104.1(3) . .
N2 Gd1 O18 C21 141.6(3) . .
O20 C25 O19 Cu3 174.6(4) . .
C24 C25 O19 Cu3 -5.1(5) . .
N10 Cu3 O19 C25 2.6(4) . .
O23 Cu3 O19 C25 176.1(3) . .
O22 C26 O21 Gd2 -2.3(7) . .
C27 C26 O21 Gd2 177.5(3) . .
O22 C26 O21 Gd3 164.2(4) . .
C27 C26 O21 Gd3 -15.9(5) . .
O8 Gd2 O21 C26 97.9(4) 1_455 .
O22 Gd2 O21 C26 26.7(4) 2_565 .
O26 Gd2 O21 C26 -120.4(4) . .
O15 Gd2 O21 C26 -45.3(4) . .
N8 Gd2 O21 C26 -57.0(4) . .
N6 Gd2 O21 C26 174.0(3) . .
O11 Gd2 O21 C26 165.9(4) . .
O8 Gd2 O21 Gd3 -69.02(15) 1_455 .
O22 Gd2 O21 Gd3 -140.25(14) 2_565 .
O26 Gd2 O21 Gd3 72.67(15) . .
O15 Gd2 O21 Gd3 147.77(16) . .
N8 Gd2 O21 Gd3 136.05(19) . .
N6 Gd2 O21 Gd3 7.1(2) . .
O11 Gd2 O21 Gd3 -1.04(12) . .
O16 Gd3 O21 C26 100.0(3) 2_665 .
O28 Gd3 O21 C26 -73.9(3) . .
O17 Gd3 O21 C26 144.0(3) . .
O11 Gd3 O21 C26 -166.8(4) . .
O27 Gd3 O21 C26 -101.0(3) . .
N11 Gd3 O21 C26 9.9(3) . .
N9 Gd3 O21 C26 35.9(4) . .
O16 Gd3 O21 Gd2 -92.11(16) 2_665 .
O28 Gd3 O21 Gd2 93.99(16) . .
O17 Gd3 O21 Gd2 -48.1(2) . .
O11 Gd3 O21 Gd2 1.14(13) . .
O27 Gd3 O21 Gd2 66.9(2) . .
N11 Gd3 O21 Gd2 177.85(19) . .
N9 Gd3 O21 Gd2 -156.20(16) . .
O21 C26 O22 Gd2 -104.8(8) . 2_565
C27 C26 O22 Gd2 75.3(9) . 2_565
O24 C30 O23 Cu3 178.0(4) . .
C29 C30 O23 Cu3 -2.5(6) . .
N12 Cu3 O23 C30 4.6(4) . .
O19 Cu3 O23 C30 -174.1(4) . .
O23 C30 O24 Gd4 3.6(8) . .
C29 C30 O24 Gd4 -176.0(3) . .
O10 Gd4 O24 C30 -176.4(4) 1_554 .
O29 Gd4 O24 C30 -28.6(4) . .
O31 Gd4 O24 C30 132.9(5) . .
O32 Gd4 O24 C30 -129.2(5) . .
O4 Gd4 O24 C30 33.3(5) 2_655 .
O30 Gd4 O24 C30 58.2(4) . .
O5 Gd4 O24 C30 -79.7(5) 1_554 .
